data_4069404
loop_
_publ_author_name
'Johnson, Samuel A.'
'Taylor, Erin T.'
'Cruise, Sean J.'

_publ_section_title
;
 A Combined Experimental and Computational Study of Unexpected C&#x2212;F
 Bond Activation Intermediates and Selectivity in the Reaction of
 Pentafluorobenzene with a (PEt3)2Ni Synthon
;
_journal_issue 13
_journal_name_full Organometallics
_journal_page_first 3842
_journal_paper_doi 10.1021/om900176v
_journal_volume 28
_journal_year 2009
_chemical_formula_moiety 'C30 H60 F6 Ni2 P4'
_chemical_formula_sum 'C30 H60 F6 Ni2 P4'
_chemical_formula_weight 775.56
_chemical_name_systematic
;
 ?
;
_space_group_IT_number 13
_symmetry_cell_setting monoclinic
_symmetry_space_group_name_Hall '-P 2yc'
_symmetry_space_group_name_H-M 'P 1 2/c 1'
_atom_sites_solution_hydrogens geom
_atom_sites_solution_primary direct
_atom_sites_solution_secondary difmap
_audit_conform_dict_location ftp://ftp.iucr.org/pub/cif_core.dic
_audit_conform_dict_name cif_core.dic
_audit_conform_dict_version 2.3
_audit_creation_date 2008-10-23T10:20:27-00:00
_audit_creation_method 'WinGX routine CIF_UPDATE'
_cell_angle_alpha 90
_cell_angle_beta 105.496(4)
_cell_angle_gamma 90
_cell_formula_units_Z 8
_cell_length_a 19.3710(19)
_cell_length_b 10.0468(10)
_cell_length_c 41.310(4)
_cell_measurement_reflns_used 9298
_cell_measurement_temperature 173(2)
_cell_measurement_theta_max 28.05
_cell_measurement_theta_min 2.27
_cell_volume 7747.4(13)
_computing_cell_refinement 'Bruker SMART'
_computing_data_collection 'Bruker SMART'
_computing_data_reduction 'Bruker SAINT'
_computing_molecular_graphics 'Bruker SHELXTL'
_computing_publication_material 'Bruker SHELXTL'
_computing_structure_refinement 'SHELXL-97 (Sheldrick, 1997)'
_computing_structure_solution 'Bruker SHELXTL'
_diffrn_ambient_temperature 173(2)
_diffrn_measured_fraction_theta_full 0.986
_diffrn_measured_fraction_theta_max 0.986
_diffrn_measurement_device_type 'CCD area detector'
_diffrn_measurement_method 'phi and omega scans'
_diffrn_radiation_monochromator graphite
_diffrn_radiation_type MoK\a
_diffrn_radiation_wavelength 0.71073
_diffrn_reflns_av_R_equivalents 0.0368
_diffrn_reflns_av_unetI/netI 0.032
_diffrn_reflns_limit_h_max 24
_diffrn_reflns_limit_h_min -25
_diffrn_reflns_limit_k_max 12
_diffrn_reflns_limit_k_min -12
_diffrn_reflns_limit_l_max 52
_diffrn_reflns_limit_l_min -52
_diffrn_reflns_number 84942
_diffrn_reflns_theta_full 27.5
_diffrn_reflns_theta_max 27.5
_diffrn_reflns_theta_min 1.02
_exptl_absorpt_coefficient_mu 1.185
_exptl_absorpt_correction_T_max 0.942
_exptl_absorpt_correction_T_min 0.803
_exptl_absorpt_correction_type multi-scan
_exptl_absorpt_process_details 'SADABS, BRUKER 2001'
_exptl_crystal_colour yellow
_exptl_crystal_density_diffrn 1.33
_exptl_crystal_density_method 'not measured'
_exptl_crystal_description block
_exptl_crystal_F_000 3280
_exptl_crystal_size_max 0.21
_exptl_crystal_size_mid 0.11
_exptl_crystal_size_min 0.05
_refine_diff_density_max 0.882
_refine_diff_density_min -0.839
_refine_diff_density_rms 0.075
_refine_ls_extinction_method none
_refine_ls_goodness_of_fit_ref 0.976
_refine_ls_hydrogen_treatment constr
_refine_ls_matrix_type full
_refine_ls_number_parameters 781
_refine_ls_number_reflns 17524
_refine_ls_number_restraints 0
_refine_ls_restrained_S_all 0.976
_refine_ls_R_factor_all 0.0534
_refine_ls_R_factor_gt 0.0382
_refine_ls_shift/su_max 0.002
_refine_ls_shift/su_mean 0
_refine_ls_structure_factor_coef Fsqd
_refine_ls_weighting_details 'calc w=1/[\s^2^(Fo^2^)+(0.0531P)^2^+5.1406P] where P=(Fo^2^+2Fc^2^)/3'
_refine_ls_weighting_scheme calc
_refine_ls_wR_factor_gt 0.0903
_refine_ls_wR_factor_ref 0.0983
_reflns_number_gt 13992
_reflns_number_total 17524
_reflns_threshold_expression >2sigma(I)
_cod_data_source_file om900176v_si_001.cif
_cod_data_source_block sjc6f6cs
_cod_depositor_comments
;
The following automatic conversions were performed:

'_symmetry_cell_setting' value 'Monoclinic' changed to 'monoclinic'
according to /home/saulius/struct/CIF-dictionaries/cif_core.dic
dictionary named 'cif_core.dic' version 2.4.2 from 2011-04-26.

Automatic conversion script
Id: cif_fix_values 1715 2011-07-08 13:25:40Z adriana 
;
_cod_original_sg_symbol_H-M P2/c
_cod_database_code 4069404

loop_
_symmetry_equiv_pos_as_xyz
'x, y, z'
'-x, y, -z+1/2'
'-x, -y, -z'
'x, -y, z-1/2'

loop_
_atom_site_label
_atom_site_type_symbol
_atom_site_fract_x
_atom_site_fract_y
_atom_site_fract_z
_atom_site_U_iso_or_equiv
_atom_site_adp_type
_atom_site_occupancy
_atom_site_symmetry_multiplicity
_atom_site_calc_flag
_atom_site_refinement_flags
Ni1 Ni 0.201987(15) -0.16140(3) -0.316115(7) 0.02467(7) Uani 1 1 d .
Ni2 Ni 0.210092(16) -0.33365(3) -0.423385(7) 0.02548(7) Uani 1 1 d .
P1 P 0.30134(3) -0.23234(6) -0.281644(15) 0.02720(13) Uani 1 1 d .
P2 P 0.14970(3) -0.00228(6) -0.295539(17) 0.03215(14) Uani 1 1 d .
P3 P 0.22137(4) -0.27218(7) -0.472302(16) 0.03101(14) Uani 1 1 d .
P4 P 0.15023(3) -0.51977(6) -0.427813(15) 0.02800(13) Uani 1 1 d .
F1 F 0.06701(7) -0.21819(16) -0.36552(4) 0.0397(4) Uani 1 1 d .
F2 F 0.16486(8) -0.40952(14) -0.34538(3) 0.0335(3) Uani 1 1 d .
F3 F 0.30075(7) -0.37667(15) -0.35953(3) 0.0343(3) Uani 1 1 d .
F4 F 0.32305(8) -0.15024(16) -0.38956(4) 0.0430(4) Uani 1 1 d .
F5 F 0.21307(10) 0.02403(15) -0.41638(4) 0.0515(4) Uani 1 1 d .
F6 F 0.09920(9) 0.01926(17) -0.39033(4) 0.0493(4) Uani 1 1 d .
C1 C 0.13925(12) -0.1814(3) -0.36017(6) 0.0290(5) Uani 1 1 d .
C2 C 0.19129(12) -0.2869(2) -0.35323(6) 0.0261(5) Uani 1 1 d .
C3 C 0.23914(12) -0.3033(2) -0.37494(6) 0.0254(5) Uani 1 1 d .
C4 C 0.25235(13) -0.1916(2) -0.39414(6) 0.0293(5) Uani 1 1 d .
C5 C 0.20270(15) -0.0811(2) -0.39744(6) 0.0342(6) Uani 1 1 d .
C6 C 0.14853(14) -0.0799(2) -0.38354(6) 0.0328(5) Uani 1 1 d .
C7 C 0.38289(14) -0.1989(3) -0.29463(7) 0.0366(6) Uani 1 1 d .
H7A H 0.424 -0.2411 -0.2784 0.044 Uiso 1 1 calc R
H7B H 0.3783 -0.2405 -0.3168 0.044 Uiso 1 1 calc R
C8 C 0.39845(19) -0.0513(3) -0.29698(10) 0.0632(9) Uani 1 1 d .
H8A H 0.3582 -0.0087 -0.3132 0.095 Uiso 1 1 calc R
H8B H 0.4421 -0.0401 -0.3044 0.095 Uiso 1 1 calc R
H8C H 0.4051 -0.0098 -0.2749 0.095 Uiso 1 1 calc R
C9 C 0.30421(14) -0.4137(2) -0.27732(6) 0.0337(5) Uani 1 1 d .
H9A H 0.2987 -0.4543 -0.2997 0.04 Uiso 1 1 calc R
H9B H 0.3516 -0.4403 -0.2628 0.04 Uiso 1 1 calc R
C10 C 0.24596(17) -0.4673(3) -0.26235(7) 0.0472(7) Uani 1 1 d .
H10A H 0.2544 -0.4357 -0.2392 0.071 Uiso 1 1 calc R
H10B H 0.2469 -0.5648 -0.2626 0.071 Uiso 1 1 calc R
H10C H 0.1991 -0.4358 -0.2757 0.071 Uiso 1 1 calc R
C11 C 0.32515(15) -0.1765(3) -0.23771(6) 0.0389(6) Uani 1 1 d .
H11A H 0.3291 -0.0782 -0.2376 0.047 Uiso 1 1 calc R
H11B H 0.2849 -0.1991 -0.2281 0.047 Uiso 1 1 calc R
C12 C 0.39376(18) -0.2320(4) -0.21424(8) 0.0565(9) Uani 1 1 d .
H12A H 0.3924 -0.3294 -0.215 0.085 Uiso 1 1 calc R
H12B H 0.3978 -0.2019 -0.1912 0.085 Uiso 1 1 calc R
H12C H 0.4352 -0.2002 -0.2214 0.085 Uiso 1 1 calc R
C13 C 0.17264(18) 0.0271(4) -0.25061(8) 0.0564(9) Uani 1 1 d .
H13A H 0.1706 -0.0595 -0.2395 0.068 Uiso 1 1 calc R
H13B H 0.2231 0.0574 -0.2436 0.068 Uiso 1 1 calc R
C14 C 0.1279(2) 0.1265(5) -0.23674(10) 0.0839(14) Uani 1 1 d .
H14A H 0.1287 0.2133 -0.2475 0.126 Uiso 1 1 calc R
H14B H 0.148 0.1354 -0.2124 0.126 Uiso 1 1 calc R
H14C H 0.0784 0.0946 -0.2415 0.126 Uiso 1 1 calc R
C15 C 0.15740(18) 0.1637(3) -0.31387(9) 0.0519(8) Uani 1 1 d .
H15A H 0.1285 0.1642 -0.3376 0.062 Uiso 1 1 calc R
H15B H 0.137 0.2314 -0.3016 0.062 Uiso 1 1 calc R
C16 C 0.2318(2) 0.2017(4) -0.31257(10) 0.0626(9) Uani 1 1 d .
H16A H 0.2618 0.1947 -0.2894 0.094 Uiso 1 1 calc R
H16B H 0.2327 0.2936 -0.3204 0.094 Uiso 1 1 calc R
H16C H 0.2504 0.142 -0.327 0.094 Uiso 1 1 calc R
C17 C 0.05208(15) -0.0181(4) -0.30647(8) 0.0546(8) Uani 1 1 d .
H17A H 0.0314 0.0598 -0.2978 0.066 Uiso 1 1 calc R
H17B H 0.0329 -0.0195 -0.3312 0.066 Uiso 1 1 calc R
C18 C 0.0300(2) -0.1458(4) -0.29165(11) 0.0781(13) Uani 1 1 d .
H18A H 0.0487 -0.2231 -0.3011 0.117 Uiso 1 1 calc R
H18B H -0.0223 -0.151 -0.2972 0.117 Uiso 1 1 calc R
H18C H 0.0497 -0.145 -0.2672 0.117 Uiso 1 1 calc R
C19 C 0.25219(17) -0.3997(3) -0.49673(7) 0.0437(7) Uani 1 1 d .
H19A H 0.2146 -0.4687 -0.5036 0.052 Uiso 1 1 calc R
H19B H 0.2595 -0.3587 -0.5174 0.052 Uiso 1 1 calc R
C20 C 0.3211(2) -0.4648(4) -0.47734(10) 0.0750(12) Uani 1 1 d .
H20A H 0.3587 -0.3972 -0.4707 0.113 Uiso 1 1 calc R
H20B H 0.3355 -0.5319 -0.4915 0.113 Uiso 1 1 calc R
H20C H 0.3138 -0.5076 -0.4572 0.113 Uiso 1 1 calc R
C21 C 0.13938(16) -0.2159(3) -0.50285(7) 0.0446(7) Uani 1 1 d .
H21A H 0.1509 -0.1938 -0.5242 0.054 Uiso 1 1 calc R
H21B H 0.1044 -0.29 -0.5074 0.054 Uiso 1 1 calc R
C22 C 0.1048(2) -0.0956(3) -0.49139(9) 0.0631(9) Uani 1 1 d .
H22A H 0.097 -0.1136 -0.4693 0.095 Uiso 1 1 calc R
H22B H 0.0587 -0.0773 -0.5076 0.095 Uiso 1 1 calc R
H22C H 0.1363 -0.0182 -0.4898 0.095 Uiso 1 1 calc R
C23 C 0.28517(16) -0.1364(3) -0.47100(7) 0.0433(7) Uani 1 1 d .
H23A H 0.2686 -0.0585 -0.4604 0.052 Uiso 1 1 calc R
H23B H 0.3319 -0.164 -0.456 0.052 Uiso 1 1 calc R
C24 C 0.2979(2) -0.0909(3) -0.50390(8) 0.0634(10) Uani 1 1 d .
H24A H 0.3175 -0.1648 -0.5141 0.095 Uiso 1 1 calc R
H24B H 0.3319 -0.0166 -0.4997 0.095 Uiso 1 1 calc R
H24C H 0.2525 -0.0618 -0.5191 0.095 Uiso 1 1 calc R
C25 C 0.12895(15) -0.6118(3) -0.46784(7) 0.0388(6) Uani 1 1 d .
H25A H 0.1048 -0.5496 -0.4859 0.047 Uiso 1 1 calc R
H25B H 0.1747 -0.6385 -0.4723 0.047 Uiso 1 1 calc R
C26 C 0.08222(19) -0.7357(3) -0.47052(8) 0.0564(9) Uani 1 1 d .
H26A H 0.1063 -0.8009 -0.4536 0.085 Uiso 1 1 calc R
H26B H 0.0743 -0.7746 -0.493 0.085 Uiso 1 1 calc R
H26C H 0.036 -0.7113 -0.4667 0.085 Uiso 1 1 calc R
C27 C 0.19203(14) -0.6471(3) -0.39730(7) 0.0371(6) Uani 1 1 d .
H27A H 0.1954 -0.6137 -0.3744 0.044 Uiso 1 1 calc R
H27B H 0.1613 -0.7274 -0.401 0.044 Uiso 1 1 calc R
C28 C 0.26660(15) -0.6851(3) -0.39973(9) 0.0521(8) Uani 1 1 d .
H28A H 0.2634 -0.721 -0.4221 0.078 Uiso 1 1 calc R
H28B H 0.2869 -0.7527 -0.3828 0.078 Uiso 1 1 calc R
H28C H 0.2974 -0.6062 -0.3959 0.078 Uiso 1 1 calc R
C29 C 0.06237(13) -0.5008(3) -0.41955(7) 0.0390(6) Uani 1 1 d .
H29A H 0.0392 -0.5893 -0.4208 0.047 Uiso 1 1 calc R
H29B H 0.0691 -0.4664 -0.3965 0.047 Uiso 1 1 calc R
C30 C 0.01333(18) -0.4072(4) -0.44420(9) 0.0620(9) Uani 1 1 d .
H30A H 0.0342 -0.3178 -0.4418 0.093 Uiso 1 1 calc R
H30B H -0.0336 -0.4043 -0.4395 0.093 Uiso 1 1 calc R
H30C H 0.0077 -0.4392 -0.4672 0.093 Uiso 1 1 calc R
Ni3 Ni 0.414965(15) -0.72204(3) -0.121823(7) 0.02532(7) Uani 1 1 d .
Ni4 Ni 0.222425(15) -0.40822(3) -0.128301(8) 0.02649(7) Uani 1 1 d .
P5 P 0.46670(3) -0.64350(6) -0.158548(15) 0.02745(13) Uani 1 1 d .
P6 P 0.48475(3) -0.86440(7) -0.088198(16) 0.03098(14) Uani 1 1 d .
P7 P 0.19547(4) -0.21779(6) -0.109657(18) 0.03292(14) Uani 1 1 d .
P8 P 0.12809(3) -0.52261(6) -0.153830(17) 0.02951(14) Uani 1 1 d .
F7 F 0.29317(8) -0.81064(15) -0.09878(5) 0.0460(4) Uani 1 1 d .
F8 F 0.27510(8) -0.72243(15) -0.16226(4) 0.0390(3) Uani 1 1 d .
F9 F 0.30729(8) -0.44997(15) -0.17103(4) 0.0359(3) Uani 1 1 d .
F10 F 0.36892(8) -0.30763(15) -0.11564(4) 0.0410(4) Uani 1 1 d .
F11 F 0.37165(10) -0.39761(18) -0.05294(4) 0.0542(5) Uani 1 1 d .
F12 F 0.36374(10) -0.66272(19) -0.04476(4) 0.0549(5) Uani 1 1 d .
C31 C 0.33462(13) -0.7026(2) -0.10381(6) 0.0305(5) Uani 1 1 d .
C32 C 0.31906(12) -0.6437(2) -0.13651(6) 0.0283(5) Uani 1 1 d .
C33 C 0.30037(12) -0.5024(2) -0.14038(6) 0.0280(5) Uani 1 1 d .
C34 C 0.32468(12) -0.4144(2) -0.11250(6) 0.0302(5) Uani 1 1 d .
C35 C 0.34828(13) -0.4785(3) -0.08004(6) 0.0347(6) Uani 1 1 d .
C36 C 0.34857(14) -0.6094(3) -0.07610(7) 0.0372(6) Uani 1 1 d .
C37 C 0.55056(13) -0.7176(3) -0.16291(7) 0.0365(6) Uani 1 1 d .
H37A H 0.586 -0.7147 -0.1406 0.044 Uiso 1 1 calc R
H37B H 0.5413 -0.8125 -0.1689 0.044 Uiso 1 1 calc R
C38 C 0.58480(19) -0.6545(4) -0.18847(10) 0.0634(10) Uani 1 1 d .
H38A H 0.5512 -0.6588 -0.2109 0.095 Uiso 1 1 calc R
H38B H 0.6287 -0.703 -0.1885 0.095 Uiso 1 1 calc R
H38C H 0.5965 -0.5614 -0.1824 0.095 Uiso 1 1 calc R
C39 C 0.49068(14) -0.4681(2) -0.15012(7) 0.0345(6) Uani 1 1 d .
H39A H 0.5153 -0.436 -0.1668 0.041 Uiso 1 1 calc R
H39B H 0.4463 -0.4152 -0.153 0.041 Uiso 1 1 calc R
C40 C 0.53906(16) -0.4453(3) -0.11490(8) 0.0462(7) Uani 1 1 d .
H40A H 0.5147 -0.4756 -0.0983 0.069 Uiso 1 1 calc R
H40B H 0.5499 -0.3501 -0.1116 0.069 Uiso 1 1 calc R
H40C H 0.5837 -0.4953 -0.1121 0.069 Uiso 1 1 calc R
C41 C 0.41087(15) -0.6423(3) -0.20204(6) 0.0392(6) Uani 1 1 d .
H41A H 0.3671 -0.5893 -0.2033 0.047 Uiso 1 1 calc R
H41B H 0.4375 -0.5988 -0.2165 0.047 Uiso 1 1 calc R
C42 C 0.3895(2) -0.7816(4) -0.21516(8) 0.0615(9) Uani 1 1 d .
H42A H 0.4325 -0.8326 -0.2153 0.092 Uiso 1 1 calc R
H42B H 0.358 -0.7762 -0.238 0.092 Uiso 1 1 calc R
H42C H 0.3641 -0.8259 -0.2006 0.092 Uiso 1 1 calc R
C43 C 0.55669(16) -0.7927(3) -0.05418(7) 0.0485(7) Uani 1 1 d .
H43A H 0.5832 -0.866 -0.0402 0.058 Uiso 1 1 calc R
H43B H 0.5907 -0.7449 -0.0642 0.058 Uiso 1 1 calc R
C44 C 0.52981(19) -0.6970(4) -0.03165(8) 0.0606(9) Uani 1 1 d .
H44A H 0.5068 -0.6204 -0.0449 0.091 Uiso 1 1 calc R
H44B H 0.5703 -0.6663 -0.0134 0.091 Uiso 1 1 calc R
H44C H 0.4951 -0.7426 -0.0221 0.091 Uiso 1 1 calc R
C45 C 0.43646(15) -0.9735(3) -0.06609(7) 0.0405(6) Uani 1 1 d .
H45A H 0.4165 -0.9171 -0.0511 0.049 Uiso 1 1 calc R
H45B H 0.3954 -1.0126 -0.0831 0.049 Uiso 1 1 calc R
C46 C 0.47750(19) -1.0872(3) -0.04506(9) 0.0585(9) Uani 1 1 d .
H46A H 0.494 -1.1494 -0.0597 0.088 Uiso 1 1 calc R
H46B H 0.446 -1.134 -0.0338 0.088 Uiso 1 1 calc R
H46C H 0.5189 -1.0514 -0.0282 0.088 Uiso 1 1 calc R
C47 C 0.53548(15) -0.9822(3) -0.10640(8) 0.0442(7) Uani 1 1 d .
H47A H 0.5712 -0.9327 -0.1149 0.053 Uiso 1 1 calc R
H47B H 0.5618 -1.0435 -0.0886 0.053 Uiso 1 1 calc R
C48 C 0.48839(19) -1.0631(3) -0.13491(8) 0.0533(8) Uani 1 1 d .
H48A H 0.4561 -1.1193 -0.1262 0.08 Uiso 1 1 calc R
H48B H 0.5186 -1.1194 -0.1449 0.08 Uiso 1 1 calc R
H48C H 0.4601 -1.0029 -0.1521 0.08 Uiso 1 1 calc R
C49 C 0.10442(17) -0.1835(3) -0.10671(12) 0.0698(12) Uani 1 1 d .
H49A H 0.0713 -0.1943 -0.1294 0.084 Uiso 1 1 calc R
H49B H 0.0918 -0.2524 -0.0921 0.084 Uiso 1 1 calc R
C50 C 0.0902(2) -0.0473(4) -0.09328(13) 0.0915(16) Uani 1 1 d .
H50A H 0.1199 -0.0368 -0.0702 0.137 Uiso 1 1 calc R
H50B H 0.0395 -0.0405 -0.0937 0.137 Uiso 1 1 calc R
H50C H 0.102 0.0228 -0.1074 0.137 Uiso 1 1 calc R
C51 C 0.2082(3) -0.0837(3) -0.13720(13) 0.106(2) Uani 1 1 d .
H51A H 0.1596 -0.0609 -0.1512 0.128 Uiso 1 1 calc R
H51B H 0.2246 -0.0062 -0.1224 0.128 Uiso 1 1 calc R
C52 C 0.2485(5) -0.0865(5) -0.15757(16) 0.159(3) Uani 1 1 d .
H52A H 0.2985 -0.0996 -0.1448 0.239 Uiso 1 1 calc R
H52B H 0.244 -0.0021 -0.1698 0.239 Uiso 1 1 calc R
H52C H 0.2335 -0.1599 -0.1735 0.239 Uiso 1 1 calc R
C53 C 0.2506(2) -0.1657(4) -0.06888(9) 0.0639(10) Uani 1 1 d .
H53A H 0.3017 -0.1744 -0.0685 0.077 Uiso 1 1 calc R
H53B H 0.2411 -0.0707 -0.0654 0.077 Uiso 1 1 calc R
C54 C 0.2364(3) -0.2470(5) -0.04060(10) 0.1082(19) Uani 1 1 d .
H54A H 0.1894 -0.2233 -0.0376 0.162 Uiso 1 1 calc R
H54B H 0.2735 -0.2286 -0.0198 0.162 Uiso 1 1 calc R
H54C H 0.237 -0.3419 -0.046 0.162 Uiso 1 1 calc R
C55 C 0.12064(15) -0.5573(3) -0.19812(7) 0.0440(7) Uani 1 1 d .
H55A H 0.1658 -0.5978 -0.2002 0.053 Uiso 1 1 calc R
H55B H 0.0816 -0.6223 -0.2066 0.053 Uiso 1 1 calc R
C56 C 0.1055(2) -0.4317(4) -0.21937(8) 0.0653(10) Uani 1 1 d .
H56A H 0.0591 -0.3948 -0.2186 0.098 Uiso 1 1 calc R
H56B H 0.1043 -0.4532 -0.2426 0.098 Uiso 1 1 calc R
H56C H 0.1432 -0.366 -0.2105 0.098 Uiso 1 1 calc R
C57 C 0.13095(15) -0.6878(3) -0.13474(8) 0.0436(7) Uani 1 1 d .
H57A H 0.0869 -0.7374 -0.146 0.052 Uiso 1 1 calc R
H57B H 0.1725 -0.7378 -0.1382 0.052 Uiso 1 1 calc R
C58 C 0.1370(2) -0.6786(4) -0.09737(9) 0.0642(9) Uani 1 1 d .
H58A H 0.1775 -0.6212 -0.0866 0.096 Uiso 1 1 calc R
H58B H 0.1446 -0.7677 -0.0874 0.096 Uiso 1 1 calc R
H58C H 0.0927 -0.6409 -0.094 0.096 Uiso 1 1 calc R
C59 C 0.03731(13) -0.4663(3) -0.15486(7) 0.0376(6) Uani 1 1 d .
H59A H 0.0348 -0.4551 -0.1314 0.045 Uiso 1 1 calc R
H59B H 0.03 -0.3775 -0.1656 0.045 Uiso 1 1 calc R
C60 C -0.02473(15) -0.5557(4) -0.17305(10) 0.0611(10) Uani 1 1 d .
H60A H -0.0232 -0.5685 -0.1964 0.092 Uiso 1 1 calc R
H60B H -0.0702 -0.5138 -0.1727 0.092 Uiso 1 1 calc R
H60C H -0.0206 -0.6422 -0.1617 0.092 Uiso 1 1 calc R

loop_
_atom_site_aniso_label
_atom_site_aniso_U_11
_atom_site_aniso_U_22
_atom_site_aniso_U_33
_atom_site_aniso_U_23
_atom_site_aniso_U_13
_atom_site_aniso_U_12
Ni1 0.02356(15) 0.02695(15) 0.02336(14) -0.00256(12) 0.00604(11) 0.00157(12)
Ni2 0.02806(16) 0.02641(15) 0.02247(15) -0.00320(12) 0.00764(12) -0.00302(12)
P1 0.0256(3) 0.0306(3) 0.0251(3) -0.0013(2) 0.0062(2) 0.0021(2)
P2 0.0288(3) 0.0288(3) 0.0401(4) -0.0063(3) 0.0115(3) 0.0020(3)
P3 0.0370(4) 0.0328(3) 0.0245(3) -0.0005(3) 0.0103(3) 0.0018(3)
P4 0.0265(3) 0.0274(3) 0.0276(3) -0.0025(2) 0.0028(2) -0.0021(2)
F1 0.0223(7) 0.0544(9) 0.0411(8) -0.0076(7) 0.0063(6) -0.0025(7)
F2 0.0400(8) 0.0308(7) 0.0320(7) -0.0006(6) 0.0137(6) -0.0084(6)
F3 0.0293(7) 0.0425(8) 0.0297(7) -0.0024(6) 0.0055(6) 0.0081(6)
F4 0.0354(8) 0.0537(10) 0.0430(9) -0.0087(7) 0.0156(7) -0.0200(7)
F5 0.0853(13) 0.0270(8) 0.0498(10) 0.0039(7) 0.0312(9) -0.0042(8)
F6 0.0562(10) 0.0453(9) 0.0442(9) 0.0065(7) 0.0098(8) 0.0214(8)
C1 0.0208(11) 0.0389(13) 0.0260(11) -0.0028(10) 0.0038(9) 0.0001(10)
C2 0.0276(12) 0.0273(11) 0.0236(11) -0.0025(9) 0.0071(9) -0.0047(9)
C3 0.0240(11) 0.0282(12) 0.0227(11) -0.0040(9) 0.0038(9) 0.0006(9)
C4 0.0314(13) 0.0313(12) 0.0270(12) -0.0064(10) 0.0108(10) -0.0098(10)
C5 0.0497(16) 0.0243(12) 0.0284(12) -0.0007(10) 0.0100(11) -0.0052(11)
C6 0.0376(14) 0.0314(13) 0.0269(12) -0.0038(10) 0.0040(10) 0.0051(11)
C7 0.0269(13) 0.0449(15) 0.0393(14) -0.0014(12) 0.0111(11) -0.0014(11)
C8 0.060(2) 0.0508(19) 0.089(3) 0.0018(18) 0.038(2) -0.0123(16)
C9 0.0385(14) 0.0305(13) 0.0308(13) 0.0000(10) 0.0069(11) 0.0049(11)
C10 0.0536(18) 0.0470(17) 0.0412(16) 0.0082(13) 0.0131(14) -0.0065(14)
C11 0.0421(15) 0.0444(15) 0.0272(13) -0.0064(11) 0.0043(11) 0.0048(12)
C12 0.057(2) 0.065(2) 0.0344(15) -0.0037(14) -0.0095(14) 0.0098(16)
C13 0.059(2) 0.068(2) 0.0386(16) -0.0217(15) 0.0079(14) 0.0185(17)
C14 0.088(3) 0.095(3) 0.066(2) -0.037(2) 0.016(2) 0.033(2)
C15 0.0561(19) 0.0386(16) 0.0566(19) -0.0016(14) 0.0073(15) 0.0081(14)
C16 0.067(2) 0.0503(19) 0.071(2) 0.0105(17) 0.0194(19) -0.0128(17)
C17 0.0347(15) 0.074(2) 0.0563(19) -0.0190(17) 0.0144(14) 0.0088(15)
C18 0.068(2) 0.091(3) 0.090(3) -0.029(2) 0.047(2) -0.033(2)
C19 0.0572(18) 0.0443(16) 0.0351(14) -0.0026(12) 0.0218(13) 0.0084(14)
C20 0.083(3) 0.085(3) 0.065(2) 0.010(2) 0.033(2) 0.046(2)
C21 0.0485(17) 0.0468(16) 0.0342(14) 0.0017(13) 0.0037(12) 0.0069(14)
C22 0.063(2) 0.054(2) 0.068(2) 0.0004(17) 0.0099(18) 0.0237(17)
C23 0.0510(17) 0.0462(16) 0.0366(15) 0.0000(12) 0.0186(13) -0.0098(13)
C24 0.101(3) 0.0526(19) 0.0449(18) 0.0029(15) 0.0340(19) -0.0198(19)
C25 0.0413(15) 0.0363(14) 0.0342(14) -0.0092(11) 0.0018(11) -0.0016(12)
C26 0.064(2) 0.0375(16) 0.0542(19) -0.0109(14) -0.0069(16) -0.0087(15)
C27 0.0374(14) 0.0295(13) 0.0374(14) 0.0034(11) -0.0018(11) -0.0039(11)
C28 0.0361(16) 0.0363(15) 0.075(2) 0.0070(15) -0.0002(15) 0.0010(12)
C29 0.0288(13) 0.0467(16) 0.0419(15) -0.0046(12) 0.0099(11) -0.0049(11)
C30 0.0425(18) 0.082(3) 0.058(2) -0.0010(18) 0.0068(15) 0.0202(17)
Ni3 0.02033(14) 0.02823(15) 0.02707(15) 0.00300(12) 0.00578(11) 0.00178(12)
Ni4 0.02227(15) 0.02536(15) 0.03188(16) -0.00402(12) 0.00730(12) -0.00057(12)
P5 0.0235(3) 0.0324(3) 0.0266(3) 0.0035(2) 0.0070(2) 0.0042(2)
P6 0.0246(3) 0.0337(3) 0.0323(3) 0.0079(3) 0.0035(3) 0.0008(3)
P7 0.0314(3) 0.0266(3) 0.0415(4) -0.0082(3) 0.0109(3) -0.0033(3)
P8 0.0229(3) 0.0286(3) 0.0362(3) -0.0071(3) 0.0065(3) 0.0001(2)
F7 0.0345(8) 0.0371(8) 0.0699(11) 0.0138(8) 0.0203(8) -0.0041(7)
F8 0.0283(7) 0.0367(8) 0.0465(9) -0.0116(7) 0.0006(6) 0.0028(6)
F9 0.0372(8) 0.0401(8) 0.0324(8) 0.0073(6) 0.0127(6) 0.0095(6)
F10 0.0318(8) 0.0344(8) 0.0566(10) -0.0015(7) 0.0116(7) -0.0101(6)
F11 0.0608(11) 0.0573(11) 0.0362(9) -0.0143(8) -0.0016(8) 0.0046(9)
F12 0.0700(12) 0.0655(12) 0.0352(9) 0.0152(8) 0.0240(8) 0.0155(9)
C31 0.0238(12) 0.0292(12) 0.0414(14) 0.0054(10) 0.0138(10) 0.0005(9)
C32 0.0193(11) 0.0306(12) 0.0335(13) -0.0034(10) 0.0045(9) 0.0016(9)
C33 0.0235(11) 0.0318(12) 0.0296(12) 0.0029(10) 0.0085(9) 0.0035(9)
C34 0.0228(12) 0.0308(12) 0.0372(13) -0.0012(10) 0.0084(10) -0.0023(10)
C35 0.0304(13) 0.0419(15) 0.0310(13) -0.0066(11) 0.0066(10) -0.0003(11)
C36 0.0325(14) 0.0488(16) 0.0332(13) 0.0094(12) 0.0136(11) 0.0075(12)
C37 0.0270(13) 0.0404(14) 0.0443(15) 0.0030(12) 0.0136(11) 0.0075(11)
C38 0.053(2) 0.071(2) 0.083(3) 0.0199(19) 0.0462(19) 0.0150(17)
C39 0.0353(14) 0.0314(13) 0.0383(14) 0.0075(11) 0.0128(11) 0.0031(11)
C40 0.0448(16) 0.0386(15) 0.0500(17) -0.0025(13) 0.0035(13) -0.0037(13)
C41 0.0366(14) 0.0543(17) 0.0255(12) 0.0040(12) 0.0060(11) 0.0121(13)
C42 0.062(2) 0.070(2) 0.0412(17) -0.0186(16) -0.0043(15) 0.0053(18)
C43 0.0363(15) 0.0557(18) 0.0433(16) 0.0123(14) -0.0070(12) -0.0113(13)
C44 0.065(2) 0.072(2) 0.0380(16) -0.0032(16) 0.0016(15) -0.0275(18)
C45 0.0382(15) 0.0417(15) 0.0411(15) 0.0103(12) 0.0098(12) -0.0058(12)
C46 0.067(2) 0.0505(19) 0.055(2) 0.0248(16) 0.0114(17) -0.0008(16)
C47 0.0392(15) 0.0421(16) 0.0519(17) 0.0148(13) 0.0133(13) 0.0155(12)
C48 0.069(2) 0.0379(16) 0.057(2) 0.0017(14) 0.0244(17) 0.0096(15)
C49 0.0354(17) 0.055(2) 0.121(3) -0.045(2) 0.0238(19) -0.0018(14)
C50 0.052(2) 0.065(2) 0.157(5) -0.063(3) 0.028(3) 0.0048(18)
C51 0.209(6) 0.0287(18) 0.121(4) -0.002(2) 0.112(4) -0.009(3)
C52 0.338(10) 0.059(3) 0.146(5) 0.037(3) 0.178(7) 0.039(4)
C53 0.062(2) 0.057(2) 0.060(2) -0.0301(17) -0.0068(17) 0.0118(17)
C54 0.173(5) 0.099(4) 0.046(2) -0.004(2) 0.017(3) 0.049(4)
C55 0.0306(14) 0.0583(18) 0.0406(15) -0.0184(14) 0.0053(12) 0.0070(13)
C56 0.062(2) 0.098(3) 0.0372(17) 0.0031(18) 0.0156(15) 0.024(2)
C57 0.0335(14) 0.0301(14) 0.0641(19) -0.0010(13) 0.0077(13) -0.0045(11)
C58 0.077(3) 0.054(2) 0.065(2) 0.0152(17) 0.0264(19) -0.0055(18)
C59 0.0259(12) 0.0398(14) 0.0473(16) -0.0111(12) 0.0100(11) 0.0020(11)
C60 0.0231(14) 0.069(2) 0.089(3) -0.035(2) 0.0105(15) -0.0021(14)

loop_
_atom_type_symbol
_atom_type_description
_atom_type_scat_dispersion_real
_atom_type_scat_dispersion_imag
_atom_type_scat_source
C C 0.003 0.002 'International Tables Vol C Tables 4.2.6.8 and 6.1.1.4'
H H 0 0 'International Tables Vol C Tables 4.2.6.8 and 6.1.1.4'
F F 0.017 0.01 'International Tables Vol C Tables 4.2.6.8 and 6.1.1.4'
Ni Ni 0.339 1.112 'International Tables Vol C Tables 4.2.6.8 and 6.1.1.4'
P P 0.102 0.094 'International Tables Vol C Tables 4.2.6.8 and 6.1.1.4'

loop_
_geom_angle_atom_site_label_1
_geom_angle_atom_site_label_2
_geom_angle_atom_site_label_3
_geom_angle
C1 Ni1 C2 43.68(10)
C1 Ni1 P2 101.83(8)
C2 Ni1 P2 144.66(7)
C1 Ni1 P1 144.29(8)
C2 Ni1 P1 101.03(7)
P2 Ni1 P1 113.87(3)
C4 Ni2 C3 43.67(10)
C4 Ni2 P3 104.06(7)
C3 Ni2 P3 146.45(7)
C4 Ni2 P4 145.36(7)
C3 Ni2 P4 102.75(7)
P3 Ni2 P4 110.36(3)
C7 P1 C9 101.85(12)
C7 P1 C11 103.00(13)
C9 P1 C11 102.40(13)
C7 P1 Ni1 115.34(9)
C9 P1 Ni1 112.75(9)
C11 P1 Ni1 119.28(9)
C13 P2 C17 102.78(15)
C13 P2 C15 104.30(16)
C17 P2 C15 99.68(16)
C13 P2 Ni1 120.37(11)
C17 P2 Ni1 113.36(11)
C15 P2 Ni1 113.79(11)
C19 P3 C23 102.76(14)
C19 P3 C21 100.77(14)
C23 P3 C21 104.12(14)
C19 P3 Ni2 116.23(10)
C23 P3 Ni2 114.70(9)
C21 P3 Ni2 116.27(10)
C27 P4 C29 101.92(13)
C27 P4 C25 102.70(13)
C29 P4 C25 102.88(13)
C27 P4 Ni2 114.49(9)
C29 P4 Ni2 113.24(10)
C25 P4 Ni2 119.45(10)
F1 C1 C2 116.9(2)
F1 C1 C6 112.1(2)
C2 C1 C6 116.5(2)
F1 C1 Ni1 122.02(16)
C2 C1 Ni1 69.75(13)
C6 C1 Ni1 113.60(17)
F2 C2 C1 114.39(19)
F2 C2 C3 111.88(19)
C1 C2 C3 119.1(2)
F2 C2 Ni1 110.70(14)
C1 C2 Ni1 66.57(13)
C3 C2 Ni1 127.10(16)
F3 C3 C4 113.94(19)
F3 C3 C2 112.54(19)
C4 C3 C2 119.1(2)
F3 C3 Ni2 111.13(14)
C4 C3 Ni2 66.49(13)
C2 C3 Ni2 126.18(16)
F4 C4 C3 118.1(2)
F4 C4 C5 112.8(2)
C3 C4 C5 116.0(2)
F4 C4 Ni2 123.27(16)
C3 C4 Ni2 69.85(13)
C5 C4 Ni2 110.57(17)
C6 C5 F5 119.9(2)
C6 C5 C4 123.3(2)
F5 C5 C4 116.9(2)
C5 C6 F6 120.9(2)
C5 C6 C1 122.5(2)
F6 C6 C1 116.7(2)
C8 C7 P1 113.5(2)
C8 C7 H7A 108.9
P1 C7 H7A 108.9
C8 C7 H7B 108.9
P1 C7 H7B 108.9
H7A C7 H7B 107.7
C7 C8 H8A 109.5
C7 C8 H8B 109.5
H8A C8 H8B 109.5
C7 C8 H8C 109.5
H8A C8 H8C 109.5
H8B C8 H8C 109.5
C10 C9 P1 112.65(19)
C10 C9 H9A 109.1
P1 C9 H9A 109.1
C10 C9 H9B 109.1
P1 C9 H9B 109.1
H9A C9 H9B 107.8
C9 C10 H10A 109.5
C9 C10 H10B 109.5
H10A C10 H10B 109.5
C9 C10 H10C 109.5
H10A C10 H10C 109.5
H10B C10 H10C 109.5
C12 C11 P1 117.5(2)
C12 C11 H11A 107.9
P1 C11 H11A 107.9
C12 C11 H11B 107.9
P1 C11 H11B 107.9
H11A C11 H11B 107.2
C11 C12 H12A 109.5
C11 C12 H12B 109.5
H12A C12 H12B 109.5
C11 C12 H12C 109.5
H12A C12 H12C 109.5
H12B C12 H12C 109.5
C14 C13 P2 118.8(3)
C14 C13 H13A 107.6
P2 C13 H13A 107.6
C14 C13 H13B 107.6
P2 C13 H13B 107.6
H13A C13 H13B 107.1
C13 C14 H14A 109.5
C13 C14 H14B 109.5
H14A C14 H14B 109.5
C13 C14 H14C 109.5
H14A C14 H14C 109.5
H14B C14 H14C 109.5
C16 C15 P2 113.7(2)
C16 C15 H15A 108.8
P2 C15 H15A 108.8
C16 C15 H15B 108.8
P2 C15 H15B 108.8
H15A C15 H15B 107.7
C15 C16 H16A 109.5
C15 C16 H16B 109.5
H16A C16 H16B 109.5
C15 C16 H16C 109.5
H16A C16 H16C 109.5
H16B C16 H16C 109.5
C18 C17 P2 110.8(3)
C18 C17 H17A 109.5
P2 C17 H17A 109.5
C18 C17 H17B 109.5
P2 C17 H17B 109.5
H17A C17 H17B 108.1
C17 C18 H18A 109.5
C17 C18 H18B 109.5
H18A C18 H18B 109.5
C17 C18 H18C 109.5
H18A C18 H18C 109.5
H18B C18 H18C 109.5
C20 C19 P3 112.6(2)
C20 C19 H19A 109.1
P3 C19 H19A 109.1
C20 C19 H19B 109.1
P3 C19 H19B 109.1
H19A C19 H19B 107.8
C19 C20 H20A 109.5
C19 C20 H20B 109.5
H20A C20 H20B 109.5
C19 C20 H20C 109.5
H20A C20 H20C 109.5
H20B C20 H20C 109.5
C22 C21 P3 113.8(2)
C22 C21 H21A 108.8
P3 C21 H21A 108.8
C22 C21 H21B 108.8
P3 C21 H21B 108.8
H21A C21 H21B 107.7
C21 C22 H22A 109.5
C21 C22 H22B 109.5
H22A C22 H22B 109.5
C21 C22 H22C 109.5
H22A C22 H22C 109.5
H22B C22 H22C 109.5
C24 C23 P3 117.9(2)
C24 C23 H23A 107.8
P3 C23 H23A 107.8
C24 C23 H23B 107.8
P3 C23 H23B 107.8
H23A C23 H23B 107.2
C23 C24 H24A 109.5
C23 C24 H24B 109.5
H24A C24 H24B 109.5
C23 C24 H24C 109.5
H24A C24 H24C 109.5
H24B C24 H24C 109.5
C26 C25 P4 117.4(2)
C26 C25 H25A 107.9
P4 C25 H25A 107.9
C26 C25 H25B 107.9
P4 C25 H25B 107.9
H25A C25 H25B 107.2
C25 C26 H26A 109.5
C25 C26 H26B 109.5
H26A C26 H26B 109.5
C25 C26 H26C 109.5
H26A C26 H26C 109.5
H26B C26 H26C 109.5
C28 C27 P4 112.6(2)
C28 C27 H27A 109.1
P4 C27 H27A 109.1
C28 C27 H27B 109.1
P4 C27 H27B 109.1
H27A C27 H27B 107.8
C27 C28 H28A 109.5
C27 C28 H28B 109.5
H28A C28 H28B 109.5
C27 C28 H28C 109.5
H28A C28 H28C 109.5
H28B C28 H28C 109.5
C30 C29 P4 112.6(2)
C30 C29 H29A 109.1
P4 C29 H29A 109.1
C30 C29 H29B 109.1
P4 C29 H29B 109.1
H29A C29 H29B 107.8
C29 C30 H30A 109.5
C29 C30 H30B 109.5
H30A C30 H30B 109.5
C29 C30 H30C 109.5
H30A C30 H30C 109.5
H30B C30 H30C 109.5
C31 Ni3 C32 43.44(10)
C31 Ni3 P5 144.17(8)
C32 Ni3 P5 102.34(8)
C31 Ni3 P6 104.43(8)
C32 Ni3 P6 146.33(8)
P5 Ni3 P6 110.95(3)
C34 Ni4 C33 43.30(10)
C34 Ni4 P7 103.40(8)
C33 Ni4 P7 142.14(7)
C34 Ni4 P8 143.74(8)
C33 Ni4 P8 103.08(7)
P7 Ni4 P8 112.67(3)
C39 P5 C41 103.49(13)
C39 P5 C37 102.84(12)
C41 P5 C37 102.24(13)
C39 P5 Ni3 110.89(9)
C41 P5 Ni3 115.12(10)
C37 P5 Ni3 120.31(9)
C47 P6 C45 102.71(14)
C47 P6 C43 100.79(15)
C45 P6 C43 103.68(14)
C47 P6 Ni3 118.12(10)
C45 P6 Ni3 113.29(9)
C43 P6 Ni3 116.21(10)
C53 P7 C51 102.9(2)
C53 P7 C49 102.85(18)
C51 P7 C49 101.3(2)
C53 P7 Ni4 116.39(11)
C51 P7 Ni4 110.09(13)
C49 P7 Ni4 120.97(10)
C55 P8 C57 104.06(14)
C55 P8 C59 102.49(13)
C57 P8 C59 101.98(13)
C55 P8 Ni4 114.62(10)
C57 P8 Ni4 110.16(9)
C59 P8 Ni4 121.54(9)
F7 C31 C32 118.5(2)
F7 C31 C36 112.2(2)
C32 C31 C36 115.3(2)
F7 C31 Ni3 122.66(17)
C32 C31 Ni3 70.23(13)
C36 C31 Ni3 112.07(17)
F8 C32 C31 114.3(2)
F8 C32 C33 112.27(19)
C31 C32 C33 119.2(2)
F8 C32 Ni3 109.83(15)
C31 C32 Ni3 66.32(13)
C33 C32 Ni3 127.59(17)
F9 C33 C34 113.8(2)
F9 C33 C32 112.34(19)
C34 C33 C32 119.6(2)
F9 C33 Ni4 108.27(14)
C34 C33 Ni4 66.78(13)
C32 C33 Ni4 128.80(17)
F10 C34 C33 118.5(2)
F10 C34 C35 112.2(2)
C33 C34 C35 115.2(2)
F10 C34 Ni4 123.17(17)
C33 C34 Ni4 69.92(13)
C35 C34 Ni4 111.86(17)
C36 C35 F11 120.2(2)
C36 C35 C34 123.1(2)
F11 C35 C34 116.8(2)
C35 C36 F12 120.0(3)
C35 C36 C31 123.4(2)
F12 C36 C31 116.5(2)
C38 C37 P5 117.3(2)
C38 C37 H37A 108
P5 C37 H37A 108
C38 C37 H37B 108
P5 C37 H37B 108
H37A C37 H37B 107.2
C37 C38 H38A 109.5
C37 C38 H38B 109.5
H38A C38 H38B 109.5
C37 C38 H38C 109.5
H38A C38 H38C 109.5
H38B C38 H38C 109.5
C40 C39 P5 112.77(18)
C40 C39 H39A 109
P5 C39 H39A 109
C40 C39 H39B 109
P5 C39 H39B 109
H39A C39 H39B 107.8
C39 C40 H40A 109.5
C39 C40 H40B 109.5
H40A C40 H40B 109.5
C39 C40 H40C 109.5
H40A C40 H40C 109.5
H40B C40 H40C 109.5
C42 C41 P5 112.2(2)
C42 C41 H41A 109.2
P5 C41 H41A 109.2
C42 C41 H41B 109.2
P5 C41 H41B 109.2
H41A C41 H41B 107.9
C41 C42 H42A 109.5
C41 C42 H42B 109.5
H42A C42 H42B 109.5
C41 C42 H42C 109.5
H42A C42 H42C 109.5
H42B C42 H42C 109.5
C44 C43 P6 113.6(2)
C44 C43 H43A 108.8
P6 C43 H43A 108.8
C44 C43 H43B 108.8
P6 C43 H43B 108.8
H43A C43 H43B 107.7
C43 C44 H44A 109.5
C43 C44 H44B 109.5
H44A C44 H44B 109.5
C43 C44 H44C 109.5
H44A C44 H44C 109.5
H44B C44 H44C 109.5
C46 C45 P6 118.3(2)
C46 C45 H45A 107.7
P6 C45 H45A 107.7
C46 C45 H45B 107.7
P6 C45 H45B 107.7
H45A C45 H45B 107.1
C45 C46 H46A 109.5
C45 C46 H46B 109.5
H46A C46 H46B 109.5
C45 C46 H46C 109.5
H46A C46 H46C 109.5
H46B C46 H46C 109.5
C48 C47 P6 112.9(2)
C48 C47 H47A 109
P6 C47 H47A 109
C48 C47 H47B 109
P6 C47 H47B 109
H47A C47 H47B 107.8
C47 C48 H48A 109.5
C47 C48 H48B 109.5
H48A C48 H48B 109.5
C47 C48 H48C 109.5
H48A C48 H48C 109.5
H48B C48 H48C 109.5
C50 C49 P7 117.5(2)
C50 C49 H49A 107.9
P7 C49 H49A 107.9
C50 C49 H49B 107.9
P7 C49 H49B 107.9
H49A C49 H49B 107.2
C49 C50 H50A 109.5
C49 C50 H50B 109.5
H50A C50 H50B 109.5
C49 C50 H50C 109.5
H50A C50 H50C 109.5
H50B C50 H50C 109.5
C52 C51 P7 126.6(4)
C52 C51 H51A 105.7
P7 C51 H51A 105.7
C52 C51 H51B 105.7
P7 C51 H51B 105.7
H51A C51 H51B 106.1
C51 C52 H52A 109.5
C51 C52 H52B 109.5
H52A C52 H52B 109.5
C51 C52 H52C 109.5
H52A C52 H52C 109.5
H52B C52 H52C 109.5
C54 C53 P7 112.2(3)
C54 C53 H53A 109.2
P7 C53 H53A 109.2
C54 C53 H53B 109.2
P7 C53 H53B 109.2
H53A C53 H53B 107.9
C53 C54 H54A 109.5
C53 C54 H54B 109.5
H54A C54 H54B 109.5
C53 C54 H54C 109.5
H54A C54 H54C 109.5
H54B C54 H54C 109.5
C56 C55 P8 111.7(2)
C56 C55 H55A 109.3
P8 C55 H55A 109.3
C56 C55 H55B 109.3
P8 C55 H55B 109.3
H55A C55 H55B 107.9
C55 C56 H56A 109.5
C55 C56 H56B 109.5
H56A C56 H56B 109.5
C55 C56 H56C 109.5
H56A C56 H56C 109.5
H56B C56 H56C 109.5
C58 C57 P8 111.6(2)
C58 C57 H57A 109.3
P8 C57 H57A 109.3
C58 C57 H57B 109.3
P8 C57 H57B 109.3
H57A C57 H57B 108
C57 C58 H58A 109.5
C57 C58 H58B 109.5
H58A C58 H58B 109.5
C57 C58 H58C 109.5
H58A C58 H58C 109.5
H58B C58 H58C 109.5
C60 C59 P8 116.93(19)
C60 C59 H59A 108.1
P8 C59 H59A 108.1
C60 C59 H59B 108.1
P8 C59 H59B 108.1
H59A C59 H59B 107.3
C59 C60 H60A 109.5
C59 C60 H60B 109.5
H60A C60 H60B 109.5
C59 C60 H60C 109.5
H60A C60 H60C 109.5
H60B C60 H60C 109.5

loop_
_geom_bond_atom_site_label_1
_geom_bond_atom_site_label_2
_geom_bond_distance
Ni1 C1 1.910(2)
Ni1 C2 1.953(2)
Ni1 P2 2.1827(7)
Ni1 P1 2.1853(7)
Ni2 C4 1.907(2)
Ni2 C3 1.953(2)
Ni2 P3 2.1791(7)
Ni2 P4 2.1821(7)
P1 C7 1.830(3)
P1 C9 1.830(3)
P1 C11 1.837(3)
P2 C13 1.814(3)
P2 C17 1.830(3)
P2 C15 1.854(3)
P3 C19 1.827(3)
P3 C23 1.832(3)
P3 C21 1.834(3)
P4 C27 1.826(3)
P4 C29 1.833(3)
P4 C25 1.842(3)
F1 C1 1.407(3)
F2 C2 1.405(3)
F3 C3 1.402(3)
F4 C4 1.395(3)
F5 C5 1.361(3)
F6 C6 1.357(3)
C1 C2 1.438(3)
C1 C6 1.448(4)
C2 C3 1.461(3)
C3 C4 1.436(3)
C4 C5 1.451(4)
C5 C6 1.324(4)
C7 C8 1.522(4)
C7 H7A 0.99
C7 H7B 0.99
C8 H8A 0.98
C8 H8B 0.98
C8 H8C 0.98
C9 C10 1.522(4)
C9 H9A 0.99
C9 H9B 0.99
C10 H10A 0.98
C10 H10B 0.98
C10 H10C 0.98
C11 C12 1.526(4)
C11 H11A 0.99
C11 H11B 0.99
C12 H12A 0.98
C12 H12B 0.98
C12 H12C 0.98
C13 C14 1.530(4)
C13 H13A 0.99
C13 H13B 0.99
C14 H14A 0.98
C14 H14B 0.98
C14 H14C 0.98
C15 C16 1.479(5)
C15 H15A 0.99
C15 H15B 0.99
C16 H16A 0.98
C16 H16B 0.98
C16 H16C 0.98
C17 C18 1.530(5)
C17 H17A 0.99
C17 H17B 0.99
C18 H18A 0.98
C18 H18B 0.98
C18 H18C 0.98
C19 C20 1.510(5)
C19 H19A 0.99
C19 H19B 0.99
C20 H20A 0.98
C20 H20B 0.98
C20 H20C 0.98
C21 C22 1.518(4)
C21 H21A 0.99
C21 H21B 0.99
C22 H22A 0.98
C22 H22B 0.98
C22 H22C 0.98
C23 C24 1.515(4)
C23 H23A 0.99
C23 H23B 0.99
C24 H24A 0.98
C24 H24B 0.98
C24 H24C 0.98
C25 C26 1.526(4)
C25 H25A 0.99
C25 H25B 0.99
C26 H26A 0.98
C26 H26B 0.98
C26 H26C 0.98
C27 C28 1.523(4)
C27 H27A 0.99
C27 H27B 0.99
C28 H28A 0.98
C28 H28B 0.98
C28 H28C 0.98
C29 C30 1.519(4)
C29 H29A 0.99
C29 H29B 0.99
C30 H30A 0.98
C30 H30B 0.98
C30 H30C 0.98
Ni3 C31 1.906(2)
Ni3 C32 1.959(2)
Ni3 P5 2.1774(7)
Ni3 P6 2.1907(7)
Ni4 C34 1.914(2)
Ni4 C33 1.956(2)
Ni4 P7 2.1774(7)
Ni4 P8 2.1778(7)
P5 C39 1.832(3)
P5 C41 1.833(3)
P5 C37 1.839(2)
P6 C47 1.824(3)
P6 C45 1.835(3)
P6 C43 1.841(3)
P7 C53 1.814(3)
P7 C51 1.822(4)
P7 C49 1.833(3)
P8 C55 1.830(3)
P8 C57 1.832(3)
P8 C59 1.837(2)
F7 C31 1.398(3)
F8 C32 1.413(3)
F9 C33 1.410(3)
F10 C34 1.400(3)
F11 C35 1.359(3)
F12 C36 1.359(3)
C31 C32 1.431(3)
C31 C36 1.447(4)
C32 C33 1.464(3)
C33 C34 1.428(3)
C34 C35 1.447(4)
C35 C36 1.326(4)
C37 C38 1.527(4)
C37 H37A 0.99
C37 H37B 0.99
C38 H38A 0.98
C38 H38B 0.98
C38 H38C 0.98
C39 C40 1.523(4)
C39 H39A 0.99
C39 H39B 0.99
C40 H40A 0.98
C40 H40B 0.98
C40 H40C 0.98
C41 C42 1.518(4)
C41 H41A 0.99
C41 H41B 0.99
C42 H42A 0.98
C42 H42B 0.98
C42 H42C 0.98
C43 C44 1.524(5)
C43 H43A 0.99
C43 H43B 0.99
C44 H44A 0.98
C44 H44B 0.98
C44 H44C 0.98
C45 C46 1.524(4)
C45 H45A 0.99
C45 H45B 0.99
C46 H46A 0.98
C46 H46B 0.98
C46 H46C 0.98
C47 C48 1.519(4)
C47 H47A 0.99
C47 H47B 0.99
C48 H48A 0.98
C48 H48B 0.98
C48 H48C 0.98
C49 C50 1.529(4)
C49 H49A 0.99
C49 H49B 0.99
C50 H50A 0.98
C50 H50B 0.98
C50 H50C 0.98
C51 C52 1.292(6)
C51 H51A 0.99
C51 H51B 0.99
C52 H52A 0.98
C52 H52B 0.98
C52 H52C 0.98
C53 C54 1.510(6)
C53 H53A 0.99
C53 H53B 0.99
C54 H54A 0.98
C54 H54B 0.98
C54 H54C 0.98
C55 C56 1.521(5)
C55 H55A 0.99
C55 H55B 0.99
C56 H56A 0.98
C56 H56B 0.98
C56 H56C 0.98
C57 C58 1.519(5)
C57 H57A 0.99
C57 H57B 0.99
C58 H58A 0.98
C58 H58B 0.98
C58 H58C 0.98
C59 C60 1.528(4)
C59 H59A 0.99
C59 H59B 0.99
C60 H60A 0.98
C60 H60B 0.98
C60 H60C 0.98
